data_7229998
loop_
_publ_author_name
'Kakkar, Shubhangi'
'Bhattacharya, Biswajit'
'Reddy, C. Malla'
'Ghosh, Soumyajit'

_publ_section_title
;
 Tuning mechanical behaviour by controlling the structure of a series of
 theophylline co-crystals
;
_journal_issue 8
_journal_name_full CrystEngComm
_journal_page_first 1101
_journal_paper_doi 10.1039/C7CE01915G
_journal_volume 20
_journal_year 2018
_chemical_formula_moiety 'C7 H4 F N O4, C7 H8 N4 O2'
_chemical_formula_sum 'C14 H12 F N5 O6'
_chemical_formula_weight 365.29
_chemical_melting_point 463.76
_chemical_name_common 'Theophylline:4-fluoro-3-nitrobenzoic acid'
_space_group_IT_number 2
_space_group_name_Hall '-P 1'
_space_group_name_H-M_alt 'P -1'
_symmetry_cell_setting triclinic
_symmetry_space_group_name_Hall '-P 1'
_symmetry_space_group_name_H-M 'P -1'
_atom_sites_solution_hydrogens geom
_atom_sites_solution_primary direct
_atom_sites_solution_secondary difmap
_audit_creation_method SHELXL-97
_audit_update_record
;
2012-12-10 deposited with the CCDC.
2018-01-17 downloaded from the CCDC.
;
_cell_angle_alpha 63.098(10)
_cell_angle_beta 86.349(12)
_cell_angle_gamma 84.677(12)
_cell_formula_units_Z 4
_cell_length_a 7.203(4)
_cell_length_b 14.913(9)
_cell_length_c 16.014(10)
_cell_measurement_reflns_used 2066
_cell_measurement_temperature 296
_cell_measurement_theta_max 22.91
_cell_measurement_theta_min 2.52
_cell_volume 1527.0(16)
_computing_cell_refinement 'Bruker SMART'
_computing_data_collection 'Bruker SMART'
_computing_data_reduction 'Bruker SAINT'
_computing_molecular_graphics 'Bruker SHELXTL'
_computing_publication_material 'Bruker SHELXTL'
_computing_structure_refinement 'SHELXL-97 (Sheldrick, 1997)'
_computing_structure_solution 'SHELXS-97 (Sheldrick, 1990)'
_diffrn_ambient_temperature 296
_diffrn_measured_fraction_theta_full 0.997
_diffrn_measured_fraction_theta_max 0.997
_diffrn_measurement_device_type 'BRUKER KAPPA APEX II DUO'
_diffrn_measurement_method 'phi and omega scans'
_diffrn_radiation_monochromator graphite
_diffrn_radiation_source 'fine-focus sealed tube'
_diffrn_radiation_type MoK\a
_diffrn_radiation_wavelength 0.71073
_diffrn_reflns_av_R_equivalents 0.1116
_diffrn_reflns_av_sigmaI/netI 0.1208
_diffrn_reflns_limit_h_max 9
_diffrn_reflns_limit_h_min -9
_diffrn_reflns_limit_k_max 19
_diffrn_reflns_limit_k_min -19
_diffrn_reflns_limit_l_max 20
_diffrn_reflns_limit_l_min -20
_diffrn_reflns_number 24045
_diffrn_reflns_theta_full 27.00
_diffrn_reflns_theta_max 27.00
_diffrn_reflns_theta_min 1.43
_diffrn_standards_decay_% 0
_diffrn_standards_interval_count 0
_diffrn_standards_interval_time 0
_diffrn_standards_number 0
_exptl_absorpt_coefficient_mu 0.134
_exptl_absorpt_correction_T_max 0.989
_exptl_absorpt_correction_T_min 0.981
_exptl_absorpt_correction_type multi-scan
_exptl_absorpt_process_details 'multi-scan absorption correction'
_exptl_crystal_colour yellow
_exptl_crystal_density_diffrn 1.589
_exptl_crystal_density_method 'not measured'
_exptl_crystal_description needle
_exptl_crystal_F_000 752
_exptl_crystal_size_max 0.60
_exptl_crystal_size_mid 0.12
_exptl_crystal_size_min 0.08
_refine_diff_density_max 1.089
_refine_diff_density_min -0.590
_refine_diff_density_rms 0.155
_refine_ls_extinction_method none
_refine_ls_goodness_of_fit_ref 1.065
_refine_ls_hydrogen_treatment mixed
_refine_ls_matrix_type full
_refine_ls_number_parameters 478
_refine_ls_number_reflns 6643
_refine_ls_number_restraints 0
_refine_ls_restrained_S_all 1.065
_refine_ls_R_factor_all 0.2024
_refine_ls_R_factor_gt 0.1225
_refine_ls_shift/su_max 0.000
_refine_ls_shift/su_mean 0.000
_refine_ls_structure_factor_coef Fsqd
_refine_ls_weighting_details 'calc w=1/[\s^2^(Fo^2^)+(0.2000P)^2^+0.0000P] where P=(Fo^2^+2Fc^2^)/3'
_refine_ls_weighting_scheme calc
_refine_ls_wR_factor_gt 0.2934
_refine_ls_wR_factor_ref 0.3556
_reflns_number_gt 3135
_reflns_number_total 6643
_reflns_threshold_expression >2sigma(I)
_cod_data_source_file c7ce01915g2.cif
_cod_data_source_block cmr_sg_134_1
_cod_depositor_comments
;
The following automatic conversions were performed:

'_symmetry_cell_setting' value 'Triclinic' changed to 'triclinic'
according to
/home/data/users/saulius/crontab/automatic-downloads/rss-feeds/RSC/lib/dictionaries/cif_core.dic
dictionary named 'cif_core.dic' version 2.4.2 from 2011-04-26.

Automatic conversion script
Id: cif_fix_values 4973 2017-02-22 13:04:09Z antanas 

 Adding full bibliography for 7229994--7229999.cif.
;
_cod_original_sg_symbol_H-M 'P-1 '
_cod_database_code 7229998

loop_
_symmetry_equiv_pos_as_xyz
'x, y, z'
'-x, -y, -z'

loop_
_atom_site_label
_atom_site_type_symbol
_atom_site_fract_x
_atom_site_fract_y
_atom_site_fract_z
_atom_site_U_iso_or_equiv
_atom_site_adp_type
_atom_site_occupancy
_atom_site_symmetry_multiplicity
_atom_site_calc_flag
_atom_site_refinement_flags
F1 F 0.4346(5) 0.7347(2) 0.5881(2) 0.0680(11) Uani 1 1 d .
F2 F -0.0870(5) 0.7736(3) 0.5805(2) 0.0627(10) Uani 1 1 d .
O1 O 0.9448(6) 0.1504(3) 0.1671(3) 0.0608(12) Uani 1 1 d .
O2 O 0.7127(6) 0.4740(3) 0.0796(3) 0.0573(11) Uani 1 1 d .
O3 O 0.8342(7) 0.6813(3) 0.2557(3) 0.0613(12) Uani 1 1 d .
H3A H 0.8727 0.6563 0.2211 0.092 Uiso 1 1 calc R
O4 O 0.6062(8) 0.4420(3) 0.6757(3) 0.0824(16) Uani 1 1 d .
O5A O 0.8804(8) 0.5253(3) 0.3658(3) 0.0796(15) Uani 1 1 d .
O6 O 0.4360(6) 1.0228(3) 0.7420(3) 0.0619(12) Uani 1 1 d .
O7 O 0.7056(6) 0.7069(3) 0.8317(3) 0.0537(11) Uani 1 1 d .
O8 O 0.1593(7) 0.9441(3) 0.1533(3) 0.0766(15) Uani 1 1 d .
C29 C 0.0734(8) 0.7208(4) 0.4760(4) 0.0473(14) Uani 1 1 d .
H29 H 0.0887 0.6553 0.5237 0.057 Uiso 1 1 calc R
O10 O 0.2896(6) 0.7896(3) 0.2148(3) 0.0660(13) Uani 1 1 d .
O11 O -0.2929(7) 0.9484(4) 0.4885(3) 0.0758(14) Uani 1 1 d .
O12 O -0.0972(7) 1.0546(3) 0.3989(3) 0.0748(14) Uani 1 1 d .
C2 C 0.7956(10) 0.2871(4) 0.2214(3) 0.0561(16) Uani 1 1 d .
H2A H 0.8945 0.3058 0.2465 0.084 Uiso 1 1 calc R
H2B H 0.7844 0.2157 0.2558 0.084 Uiso 1 1 calc R
H2C H 0.6805 0.3223 0.2267 0.084 Uiso 1 1 calc R
N2 N 0.8371(6) 0.3133(3) 0.1234(3) 0.0383(10) Uani 1 1 d .
N3 N 0.9737(6) 0.2580(3) 0.0141(3) 0.0368(10) Uani 1 1 d .
C3 C 1.0591(8) 0.1802(4) -0.0117(4) 0.0472(14) Uani 1 1 d .
H3B H 0.9706 0.1644 -0.0446 0.071 Uiso 1 1 calc R
H3C H 1.0952 0.1206 0.0439 0.071 Uiso 1 1 calc R
H3D H 1.1671 0.2048 -0.0513 0.071 Uiso 1 1 calc R
C14 C 0.5511(8) 0.7728(4) 0.4390(4) 0.0442(13) Uani 1 1 d .
H14 H 0.5073 0.8398 0.4194 0.053 Uiso 1 1 calc R
N6 N 0.5671(8) 0.5284(4) 0.6559(3) 0.0565(13) Uani 1 1 d .
N7 N 0.4278(6) 0.9195(3) 0.8963(3) 0.0355(10) Uani 1 1 d .
N8 N 0.5714(6) 0.8654(3) 0.7874(3) 0.0415(11) Uani 1 1 d .
C30 C 0.1889(7) 0.8651(4) 0.2201(3) 0.0409(12) Uani 1 1 d .
N10A N -0.1542(7) 0.9708(4) 0.4379(3) 0.0515(12) Uani 1 1 d .
C1 C 0.7910(7) 0.4113(4) 0.0569(3) 0.0392(12) Uani 1 1 d .
C5A C 0.8514(7) 0.4266(3) -0.0338(3) 0.0341(11) Uani 1 1 d .
N1 N 0.8373(6) 0.5121(3) -0.1183(3) 0.0444(11) Uani 1 1 d .
H3 H 0.7857 0.5701 -0.1278 0.053 Uiso 1 1 calc R
C6 C 0.9184(8) 0.4872(4) -0.1816(4) 0.0434(13) Uani 1 1 d .
H4 H 0.9297 0.5324 -0.2447 0.052 Uiso 1 1 calc R
C5 C 0.9196(7) 0.2354(3) 0.1052(4) 0.0404(12) Uani 1 1 d .
C4 C 0.9370(7) 0.3544(3) -0.0532(3) 0.0348(11) Uani 1 1 d .
N2A N 0.9831(7) 0.3900(3) -0.1462(3) 0.0443(11) Uani 1 1 d .
C8 C 0.5250(7) 0.7037(4) 0.5306(4) 0.0430(13) Uani 1 1 d .
C9 C 0.5910(8) 0.6060(4) 0.5597(3) 0.0410(12) Uani 1 1 d .
C10 C 0.6849(8) 0.5756(4) 0.4976(3) 0.0425(13) Uani 1 1 d .
H10A H 0.7308 0.5089 0.5180 0.051 Uiso 1 1 calc R
C11 C 0.7100(7) 0.6445(4) 0.4057(3) 0.0396(12) Uani 1 1 d .
C12 C 0.8150(8) 0.6091(4) 0.3420(4) 0.0467(14) Uani 1 1 d .
C13 C 0.6412(7) 0.7438(3) 0.3762(3) 0.0396(12) Uani 1 1 d .
H13 H 0.6563 0.7906 0.3139 0.048 Uiso 1 1 calc R
O5 O 0.5057(11) 0.5539(4) 0.7142(3) 0.122(3) Uani 1 1 d .
C15 C 0.4754(7) 0.9398(3) 0.8059(3) 0.0391(12) Uani 1 1 d .
C16 C 0.4671(7) 0.8227(3) 0.9659(3) 0.0318(10) Uani 1 1 d .
N9 N 0.4289(6) 0.7880(3) 1.0572(3) 0.0396(10) Uani 1 1 d .
C18 C 0.4975(7) 0.6913(3) 1.0935(3) 0.0367(12) Uani 1 1 d .
H18 H 0.4902 0.6465 1.1569 0.044 Uiso 1 1 calc R
C19 C 0.6196(7) 0.7682(4) 0.8541(3) 0.0388(12) Uani 1 1 d .
C20 C 0.6248(10) 0.8932(4) 0.6891(3) 0.0574(17) Uani 1 1 d .
H20A H 0.5615 0.8537 0.6678 0.086 Uiso 1 1 calc R
H20B H 0.7571 0.8806 0.6839 0.086 Uiso 1 1 calc R
H20C H 0.5907 0.9635 0.6513 0.086 Uiso 1 1 calc R
C21 C 0.3245(8) 0.9974(4) 0.9147(4) 0.0499(15) Uani 1 1 d .
H21A H 0.3991 1.0539 0.8957 0.075 Uiso 1 1 calc R
H21B H 0.2948 0.9711 0.9805 0.075 Uiso 1 1 calc R
H21C H 0.2114 1.0187 0.8801 0.075 Uiso 1 1 calc R
N10 N 0.5764(6) 0.6673(3) 1.0289(3) 0.0361(10) Uani 1 1 d .
H22 H 0.6292 0.6095 1.0381 0.043 Uiso 1 1 calc R
C23 C 0.5585(7) 0.7516(3) 0.9445(3) 0.0350(11) Uani 1 1 d .
C24 C -0.0200(8) 0.7957(4) 0.4936(3) 0.0415(12) Uani 1 1 d .
C25 C -0.0480(8) 0.8919(4) 0.4224(3) 0.0413(13) Uani 1 1 d .
C26 C 0.0222(7) 0.9150(3) 0.3330(3) 0.0364(11) Uani 1 1 d .
H26 H 0.0053 0.9802 0.2851 0.044 Uiso 1 1 calc R
C27 C 0.1168(7) 0.8406(4) 0.3162(3) 0.0390(12) Uani 1 1 d .
C28 C 0.1426(8) 0.7431(4) 0.3887(3) 0.0433(13) Uani 1 1 d .
H28 H 0.2080 0.6930 0.3769 0.052 Uiso 1 1 calc R
H10 H 0.340(6) 0.806(3) 0.144(3) 0.034(12) Uiso 1 1 d .

loop_
_atom_site_aniso_label
_atom_site_aniso_U_11
_atom_site_aniso_U_22
_atom_site_aniso_U_33
_atom_site_aniso_U_23
_atom_site_aniso_U_13
_atom_site_aniso_U_12
F1 0.093(3) 0.059(2) 0.050(2) -0.0273(17) 0.0202(19) 0.0017(19)
F2 0.079(3) 0.069(2) 0.0314(17) -0.0169(16) 0.0082(15) -0.0013(18)
O1 0.097(3) 0.0262(18) 0.044(2) -0.0041(16) -0.005(2) 0.0085(19)
O2 0.083(3) 0.041(2) 0.041(2) -0.0181(18) 0.010(2) 0.0166(19)
O3 0.099(3) 0.040(2) 0.034(2) -0.0109(17) 0.014(2) 0.006(2)
O4 0.135(5) 0.041(2) 0.044(2) 0.000(2) 0.019(3) -0.001(3)
O5A 0.126(4) 0.046(2) 0.049(2) -0.013(2) 0.014(2) 0.024(3)
O6 0.091(3) 0.035(2) 0.036(2) 0.0003(17) 0.006(2) 0.014(2)
O7 0.069(3) 0.043(2) 0.043(2) -0.0184(18) 0.0079(18) 0.0139(18)
O8 0.120(4) 0.050(2) 0.035(2) -0.0063(19) 0.010(2) 0.031(2)
C29 0.053(4) 0.034(3) 0.042(3) -0.007(2) -0.001(3) 0.004(2)
O10 0.097(3) 0.042(2) 0.044(2) -0.0131(18) 0.017(2) 0.020(2)
O11 0.078(3) 0.084(3) 0.058(3) -0.033(2) 0.020(2) 0.017(3)
O12 0.110(4) 0.044(2) 0.063(3) -0.021(2) 0.018(3) 0.002(2)
C2 0.095(5) 0.045(3) 0.025(3) -0.014(2) 0.000(3) 0.006(3)
N2 0.054(3) 0.0281(19) 0.029(2) -0.0108(17) 0.0010(18) 0.0062(18)
N3 0.048(3) 0.0249(19) 0.035(2) -0.0126(17) 0.0017(18) 0.0030(17)
C3 0.060(4) 0.030(2) 0.054(3) -0.023(2) -0.001(3) 0.008(2)
C14 0.054(4) 0.036(3) 0.038(3) -0.013(2) 0.004(2) -0.006(2)
N6 0.074(4) 0.053(3) 0.039(3) -0.019(2) 0.007(2) -0.003(3)
N7 0.043(2) 0.0268(19) 0.029(2) -0.0081(17) 0.0017(17) 0.0105(17)
N8 0.053(3) 0.031(2) 0.031(2) -0.0077(18) 0.0030(19) 0.0052(19)
C30 0.048(3) 0.034(3) 0.033(3) -0.010(2) -0.002(2) 0.005(2)
N10A 0.065(3) 0.051(3) 0.036(2) -0.020(2) -0.002(2) 0.013(2)
C1 0.043(3) 0.036(3) 0.038(3) -0.017(2) 0.001(2) 0.002(2)
C5A 0.044(3) 0.030(2) 0.028(2) -0.013(2) 0.001(2) -0.001(2)
N1 0.060(3) 0.030(2) 0.038(2) -0.0130(19) -0.002(2) 0.0091(19)
C6 0.055(4) 0.036(3) 0.035(3) -0.014(2) -0.004(2) 0.009(2)
C5 0.050(3) 0.030(3) 0.039(3) -0.014(2) -0.004(2) -0.001(2)
C4 0.038(3) 0.031(2) 0.035(3) -0.015(2) -0.001(2) -0.001(2)
N2A 0.061(3) 0.038(2) 0.032(2) -0.0150(19) 0.005(2) 0.001(2)
C8 0.043(3) 0.046(3) 0.044(3) -0.024(3) 0.003(2) -0.005(2)
C9 0.055(3) 0.033(2) 0.030(3) -0.012(2) 0.003(2) -0.002(2)
C10 0.056(3) 0.034(3) 0.031(3) -0.010(2) 0.004(2) -0.002(2)
C11 0.044(3) 0.039(3) 0.033(3) -0.014(2) 0.001(2) -0.005(2)
C12 0.066(4) 0.033(3) 0.033(3) -0.010(2) 0.006(2) 0.003(2)
C13 0.049(3) 0.031(2) 0.030(2) -0.007(2) 0.000(2) -0.002(2)
O5 0.228(7) 0.074(3) 0.042(3) -0.018(3) 0.031(4) 0.027(4)
C15 0.047(3) 0.029(2) 0.037(3) -0.013(2) 0.010(2) -0.002(2)
C16 0.037(3) 0.031(2) 0.023(2) -0.0095(19) 0.0021(19) 0.001(2)
N9 0.048(3) 0.037(2) 0.026(2) -0.0097(18) 0.0051(18) 0.0046(19)
C18 0.045(3) 0.032(2) 0.024(2) -0.0070(19) 0.003(2) 0.004(2)
C19 0.046(3) 0.042(3) 0.026(2) -0.015(2) 0.001(2) 0.006(2)
C20 0.087(5) 0.049(3) 0.023(3) -0.008(2) 0.011(3) 0.009(3)
C21 0.066(4) 0.035(3) 0.047(3) -0.021(2) 0.006(3) 0.015(3)
N10 0.048(3) 0.0271(19) 0.028(2) -0.0092(17) 0.0043(18) 0.0031(17)
C23 0.048(3) 0.027(2) 0.021(2) -0.0040(18) 0.000(2) 0.001(2)
C24 0.051(3) 0.042(3) 0.026(2) -0.011(2) 0.003(2) -0.002(2)
C25 0.054(3) 0.041(3) 0.032(3) -0.020(2) 0.003(2) 0.000(2)
C26 0.046(3) 0.028(2) 0.029(2) -0.008(2) -0.002(2) 0.001(2)
C27 0.045(3) 0.038(3) 0.030(2) -0.013(2) 0.002(2) 0.000(2)
C28 0.052(3) 0.033(2) 0.037(3) -0.011(2) 0.001(2) 0.006(2)

loop_
_atom_type_symbol
_atom_type_description
_atom_type_scat_dispersion_real
_atom_type_scat_dispersion_imag
_atom_type_scat_source
C C 0.0033 0.0016 'International Tables Vol C Tables 4.2.6.8 and 6.1.1.4'
H H 0.0000 0.0000 'International Tables Vol C Tables 4.2.6.8 and 6.1.1.4'
N N 0.0061 0.0033 'International Tables Vol C Tables 4.2.6.8 and 6.1.1.4'
O O 0.0106 0.0060 'International Tables Vol C Tables 4.2.6.8 and 6.1.1.4'
F F 0.0171 0.0103 'International Tables Vol C Tables 4.2.6.8 and 6.1.1.4'

loop_
_geom_angle_atom_site_label_1
_geom_angle_atom_site_label_2
_geom_angle_atom_site_label_3
_geom_angle
C12 O3 H3A 109.5
C28 C29 C24 119.6(5)
C28 C29 H29 120.2
C24 C29 H29 120.2
C30 O10 H10 114(2)
N2 C2 H2A 109.5
N2 C2 H2B 109.5
H2A C2 H2B 109.5
N2 C2 H2C 109.5
H2A C2 H2C 109.5
H2B C2 H2C 109.5
C1 N2 C5 125.9(4)
C1 N2 C2 118.4(4)
C5 N2 C2 115.7(4)
C4 N3 C5 118.0(4)
C4 N3 C3 120.3(4)
C5 N3 C3 121.6(4)
N3 C3 H3B 109.5
N3 C3 H3C 109.5
H3B C3 H3C 109.5
N3 C3 H3D 109.5
H3B C3 H3D 109.5
H3C C3 H3D 109.5
C13 C14 C8 120.4(5)
C13 C14 H14 119.8
C8 C14 H14 119.8
O4 N6 O5 121.0(5)
O4 N6 C9 120.6(5)
O5 N6 C9 118.5(5)
C15 N7 C16 118.3(4)
C15 N7 C21 118.9(4)
C16 N7 C21 122.6(4)
C19 N8 C15 125.1(4)
C19 N8 C20 118.2(4)
C15 N8 C20 116.7(4)
O8 C30 O10 122.3(5)
O8 C30 C27 124.7(5)
O10 C30 C27 113.0(4)
O12 N10A O11 125.0(5)
O12 N10A C25 117.1(5)
O11 N10A C25 118.0(5)
O2 C1 N2 121.1(4)
O2 C1 C5A 127.2(4)
N2 C1 C5A 111.6(4)
C4 C5A N1 105.8(4)
C4 C5A C1 123.9(4)
N1 C5A C1 130.4(4)
C6 N1 C5A 106.4(4)
C6 N1 H3 126.8
C5A N1 H3 126.8
N1 C6 N2A 113.3(4)
N1 C6 H4 123.3
N2A C6 H4 123.3
O1 C5 N3 120.6(5)
O1 C5 N2 121.5(5)
N3 C5 N2 117.9(4)
C5A C4 N3 122.5(4)
C5A C4 N2A 111.8(4)
N3 C4 N2A 125.8(4)
C6 N2A C4 102.7(4)
F1 C8 C9 121.8(5)
F1 C8 C14 118.2(5)
C9 C8 C14 119.9(5)
C8 C9 C10 120.5(5)
C8 C9 N6 122.8(5)
C10 C9 N6 116.6(4)
C11 C10 C9 119.7(5)
C11 C10 H10A 120.2
C9 C10 H10A 120.2
C10 C11 C13 119.6(5)
C10 C11 C12 117.9(5)
C13 C11 C12 122.5(4)
O5A C12 O3 122.6(5)
O5A C12 C11 124.1(5)
O3 C12 C11 113.2(4)
C14 C13 C11 119.9(4)
C14 C13 H13 120.1
C11 C13 H13 120.1
O6 C15 N7 120.5(4)
O6 C15 N8 120.2(4)
N7 C15 N8 119.3(4)
N9 C16 C23 112.5(4)
N9 C16 N7 127.1(4)
C23 C16 N7 120.3(4)
C16 N9 C18 103.5(4)
N10 C18 N9 112.2(4)
N10 C18 H18 123.9
N9 C18 H18 123.9
O7 C19 N8 120.9(4)
O7 C19 C23 126.9(4)
N8 C19 C23 112.3(4)
N8 C20 H20A 109.5
N8 C20 H20B 109.5
H20A C20 H20B 109.5
N8 C20 H20C 109.5
H20A C20 H20C 109.5
H20B C20 H20C 109.5
N7 C21 H21A 109.5
N7 C21 H21B 109.5
H21A C21 H21B 109.5
N7 C21 H21C 109.5
H21A C21 H21C 109.5
H21B C21 H21C 109.5
C18 N10 C23 107.2(4)
C18 N10 H22 126.4
C23 N10 H22 126.4
C16 C23 N10 104.5(4)
C16 C23 C19 124.6(4)
N10 C23 C19 130.9(4)
F2 C24 C25 120.1(5)
F2 C24 C29 119.5(4)
C25 C24 C29 120.3(5)
C24 C25 C26 120.2(5)
C24 C25 N10A 121.4(4)
C26 C25 N10A 118.3(4)
C27 C26 C25 119.2(4)
C27 C26 H26 120.4
C25 C26 H26 120.4
C26 C27 C28 120.1(4)
C26 C27 C30 119.1(4)
C28 C27 C30 120.9(4)
C29 C28 C27 120.6(5)
C29 C28 H28 119.7
C27 C28 H28 119.7

loop_
_geom_bond_atom_site_label_1
_geom_bond_atom_site_label_2
_geom_bond_distance
F1 C8 1.319(6)
F2 C24 1.345(6)
O1 C5 1.211(5)
O2 C1 1.228(6)
O3 C12 1.321(6)
O3 H3A 0.8200
O4 N6 1.189(6)
O5A C12 1.188(6)
O6 C15 1.219(6)
O7 C19 1.230(6)
O8 C30 1.191(6)
C29 C28 1.355(7)
C29 C24 1.379(7)
C29 H29 0.9300
O10 C30 1.315(6)
O10 H10 1.10(5)
O11 N10A 1.216(6)
O12 N10A 1.216(6)
C2 N2 1.454(6)
C2 H2A 0.9600
C2 H2B 0.9600
C2 H2C 0.9600
N2 C1 1.387(6)
N2 C5 1.395(6)
N3 C4 1.364(6)
N3 C5 1.378(6)
N3 C3 1.472(6)
C3 H3B 0.9600
C3 H3C 0.9600
C3 H3D 0.9600
C14 C13 1.371(7)
C14 C8 1.372(7)
C14 H14 0.9300
N6 O5 1.203(6)
N6 C9 1.460(7)
N7 C15 1.366(6)
N7 C16 1.384(5)
N7 C21 1.453(6)
N8 C19 1.384(6)
N8 C15 1.387(6)
N8 C20 1.471(6)
C30 C27 1.482(7)
N10A C25 1.451(7)
C1 C5A 1.409(6)
C5A C4 1.340(6)
C5A N1 1.378(6)
N1 C6 1.316(6)
N1 H3 0.8600
C6 N2A 1.342(6)
C6 H4 0.9300
C4 N2A 1.365(6)
C8 C9 1.360(7)
C9 C10 1.385(7)
C10 C11 1.373(7)
C10 H10A 0.9300
C11 C13 1.387(7)
C11 C12 1.485(7)
C13 H13 0.9300
C16 N9 1.331(6)
C16 C23 1.357(6)
N9 C18 1.345(6)
C18 N10 1.321(6)
C18 H18 0.9300
C19 C23 1.403(6)
C20 H20A 0.9600
C20 H20B 0.9600
C20 H20C 0.9600
C21 H21A 0.9600
C21 H21B 0.9600
C21 H21C 0.9600
N10 C23 1.371(5)
N10 H22 0.8600
C24 C25 1.377(7)
C25 C26 1.384(7)
C26 C27 1.369(7)
C26 H26 0.9300
C27 C28 1.395(7)
C28 H28 0.9300
